data_4088165
loop_
_publ_author_name
'Huang, Da-wei'
'Liu, Yi-Hung'
'Peng, Shie-Ming'
'Liu, Shiuh-Tzung'

_publ_section_title
;
 Dicopper Complexes with Anthyridine-Based Ligands: Coordination and
 Catalytic Activity
;
_journal_issue 2
_journal_name_full Organometallics
_journal_page_first 151
_journal_paper_doi 10.1021/acs.organomet.5b00895
_journal_volume 35
_journal_year 2016
_chemical_formula_sum 'C33 H35 Cl8 Cu2 N7 O20'
_chemical_formula_weight 1260.36
_space_group_IT_number 2
_space_group_name_Hall '-P 1'
_space_group_name_H-M_alt 'P -1'
_symmetry_cell_setting triclinic
_symmetry_space_group_name_H-M 'P -1'
_atom_sites_solution_hydrogens geom
_atom_sites_solution_primary direct
_atom_sites_solution_secondary difmap
_audit_creation_method SHELXL-97
_cell_angle_alpha 109.641(4)
_cell_angle_beta 97.363(3)
_cell_angle_gamma 113.854(4)
_cell_formula_units_Z 2
_cell_length_a 12.5330(4)
_cell_length_b 14.6328(6)
_cell_length_c 15.9142(6)
_cell_measurement_reflns_used 6207
_cell_measurement_temperature 150(2)
_cell_measurement_theta_max 28.6680
_cell_measurement_theta_min 3.2600
_cell_volume 2392.9(2)
_computing_cell_refinement
; 
CrysAlisPro, Agilent Technologies, 
Version 1.171.36.28 (release 01-02-2013 CrysAlis171 .NET) 
(compiled Feb  1 2013,16:14:44) 
Empirical absorption correction using spherical harmonics, 
 implemented in SCALE3 ABSPACK scaling algorithm. 
;
_computing_data_collection
; 
CrysAlisPro, Agilent Technologies, 
Version 1.171.36.28 (release 01-02-2013 CrysAlis171 .NET) 
(compiled Feb  1 2013,16:14:44) 
Empirical absorption correction using spherical harmonics, 
 implemented in SCALE3 ABSPACK scaling algorithm. 
;
_computing_data_reduction
; 
CrysAlisPro, Agilent Technologies, 
Version 1.171.36.28 (release 01-02-2013 CrysAlis171 .NET) 
(compiled Feb  1 2013,16:14:44) 
Empirical absorption correction using spherical harmonics, 
 implemented in SCALE3 ABSPACK scaling algorithm. 
;
_computing_molecular_graphics SHELXTL
_computing_publication_material SHELXTL
_computing_structure_refinement 'SHELXL-97 (Sheldrick, 1997)'
_computing_structure_solution 'SHELXS-97 (Sheldrick, 1990)'
_diffrn_ambient_temperature 150(2)
_diffrn_measured_fraction_theta_full 0.994
_diffrn_measured_fraction_theta_max 0.994
_diffrn_measurement_device_type 'Oxford Diffraction Gemini A'
_diffrn_measurement_method CCD
_diffrn_radiation_monochromator graphite
_diffrn_radiation_source 'fine-focus sealed tube'
_diffrn_radiation_type MoK\a
_diffrn_radiation_wavelength 0.71073
_diffrn_reflns_av_R_equivalents 0.0274
_diffrn_reflns_av_sigmaI/netI 0.0499
_diffrn_reflns_limit_h_max 14
_diffrn_reflns_limit_h_min -14
_diffrn_reflns_limit_k_max 14
_diffrn_reflns_limit_k_min -17
_diffrn_reflns_limit_l_max 18
_diffrn_reflns_limit_l_min -16
_diffrn_reflns_number 14675
_diffrn_reflns_theta_full 25.00
_diffrn_reflns_theta_max 25.00
_diffrn_reflns_theta_min 2.89
_exptl_absorpt_coefficient_mu 1.419
_exptl_absorpt_correction_T_max 1.00000
_exptl_absorpt_correction_T_min 0.99066
_exptl_absorpt_correction_type multi-scan
_exptl_absorpt_process_details
; 
CrysAlisPro, Agilent Technologies, 
Version 1.171.36.28 (release 01-02-2013 CrysAlis171 .NET) 
(compiled Feb  1 2013,16:14:44) 
Empirical absorption correction using spherical harmonics, 
 implemented in SCALE3 ABSPACK scaling algorithm. 
;
_exptl_crystal_density_diffrn 1.749
_exptl_crystal_density_method 'not measured'
_exptl_crystal_description plate
_exptl_crystal_F_000 1272
_exptl_crystal_size_max 0.20
_exptl_crystal_size_mid 0.15
_exptl_crystal_size_min 0.10
_refine_diff_density_max 1.652
_refine_diff_density_min -0.731
_refine_diff_density_rms 0.097
_refine_ls_extinction_method none
_refine_ls_goodness_of_fit_ref 1.078
_refine_ls_hydrogen_treatment mixed
_refine_ls_matrix_type full
_refine_ls_number_parameters 655
_refine_ls_number_reflns 8371
_refine_ls_number_restraints 8
_refine_ls_restrained_S_all 1.078
_refine_ls_R_factor_all 0.0743
_refine_ls_R_factor_gt 0.0523
_refine_ls_shift/su_max 0.018
_refine_ls_shift/su_mean 0.002
_refine_ls_structure_factor_coef Fsqd
_refine_ls_weighting_details 'calc w=1/[\s^2^(Fo^2^)+(0.1000P)^2^+0.0000P] where P=(Fo^2^+2Fc^2^)/3'
_refine_ls_weighting_scheme calc
_refine_ls_wR_factor_gt 0.1436
_refine_ls_wR_factor_ref 0.1608
_reflns_number_gt 6460
_reflns_number_total 8371
_reflns_threshold_expression >2sigma(I)
_cod_data_source_file om5b00895_si_003.cif
_cod_data_source_block ic16516
_cod_depositor_comments
;
The following automatic conversions were performed:

data item '_symmetry_cell_setting' value 'Triclinic' was changed to
'triclinic' in accordance with the
/home/saulius/struct/COD-crude-data/automatic-downloads/DataCite-retrospective/ACS/depositions/lib/dictionaries/cif_core.dic
dictionary named 'cif_core.dic' version 2.4.2 last updated on
2011-04-26.

Automatic conversion script
Id: cif_fix_values 6909 2019-04-08 15:41:33Z antanas 
;
_cod_original_cell_volume 2392.87(15)
_cod_original_sg_symbol_H-M P-1
_cod_database_code 4088165

loop_
_symmetry_equiv_pos_as_xyz
'x, y, z'
'-x, -y, -z'

loop_
_atom_site_label
_atom_site_type_symbol
_atom_site_fract_x
_atom_site_fract_y
_atom_site_fract_z
_atom_site_U_iso_or_equiv
_atom_site_adp_type
_atom_site_occupancy
_atom_site_symmetry_multiplicity
_atom_site_calc_flag
_atom_site_refinement_flags
Cu1 Cu 1.19060(5) 1.17092(4) -0.15362(4) 0.02360(17) Uani 1 1 d .
Cu2 Cu 0.85567(5) 1.19056(4) -0.02577(4) 0.02368(17) Uani 1 1 d .
O1 O 1.1202(3) 1.2685(3) -0.1110(3) 0.0463(10) Uani 1 1 d D
H1 H 1.169(5) 1.333(3) -0.070(4) 0.069 Uiso 1 1 d D
H2 H 1.045(2) 1.250(5) -0.122(5) 0.069 Uiso 1 1 d D
O2 O 1.1310(3) 1.0598(3) -0.0847(2) 0.0324(8) Uani 1 1 d D
H3 H 1.124(5) 0.996(3) -0.114(4) 0.049 Uiso 1 1 d D
H4 H 1.172(5) 1.081(5) -0.0285(19) 0.049 Uiso 1 1 d D
O3 O 0.9168(3) 1.2916(3) -0.1040(2) 0.0245(7) Uani 1 1 d D
H5 H 0.925(5) 1.354(2) -0.073(3) 0.037 Uiso 1 1 d D
H6 H 0.867(4) 1.266(4) -0.156(2) 0.037 Uiso 1 1 d D
O4 O 0.9686(3) 1.1304(3) -0.0063(2) 0.0321(8) Uani 1 1 d D
H7 H 1.029(4) 1.164(4) 0.044(2) 0.048 Uiso 1 1 d D
H8 H 0.983(5) 1.100(5) -0.055(3) 0.048 Uiso 1 1 d D
N1 N 1.2903(3) 1.1319(3) -0.2320(3) 0.0221(8) Uani 1 1 d .
N2 N 1.0524(3) 1.0526(3) -0.2718(2) 0.0206(8) Uani 1 1 d .
N3 N 0.8949(3) 1.0550(3) -0.2110(2) 0.0209(8) Uani 1 1 d .
N4 N 0.7418(3) 1.0639(3) -0.1473(2) 0.0205(8) Uani 1 1 d .
N5 N 0.6988(3) 1.1708(3) 0.0007(3) 0.0251(8) Uani 1 1 d .
N6 N 1.3375(4) 1.2846(4) -0.0416(3) 0.0315(9) Uani 1 1 d .
N7 N 0.9636(4) 1.3229(3) 0.0911(3) 0.0298(9) Uani 1 1 d .
C1 C 1.4125(4) 1.1761(4) -0.2057(3) 0.0271(10) Uani 1 1 d .
H1A H 1.4586 1.2324 -0.1440 0.033 Uiso 1 1 calc R
C2 C 1.4736(4) 1.1430(4) -0.2650(3) 0.0306(11) Uani 1 1 d .
H2A H 1.5603 1.1747 -0.2439 0.037 Uiso 1 1 calc R
C3 C 1.4078(4) 1.0634(4) -0.3553(4) 0.0335(12) Uani 1 1 d .
H3A H 1.4479 1.0384 -0.3972 0.040 Uiso 1 1 calc R
C4 C 1.2811(4) 1.0203(4) -0.3837(3) 0.0303(11) Uani 1 1 d .
H4A H 1.2335 0.9672 -0.4462 0.036 Uiso 1 1 calc R
C5 C 1.2257(4) 1.0558(4) -0.3198(3) 0.0236(10) Uani 1 1 d .
C6 C 1.0907(4) 1.0106(4) -0.3420(3) 0.0215(9) Uani 1 1 d .
C7 C 1.0097(4) 0.9279(4) -0.4314(3) 0.0268(10) Uani 1 1 d .
H7A H 1.0407 0.9047 -0.4813 0.032 Uiso 1 1 calc R
C8 C 0.8891(4) 0.8828(4) -0.4449(3) 0.0245(10) Uani 1 1 d .
H8A H 0.8342 0.8260 -0.5044 0.029 Uiso 1 1 calc R
C9 C 0.8417(4) 0.9191(3) -0.3706(3) 0.0204(9) Uani 1 1 d .
C10 C 0.9276(4) 1.0093(3) -0.2841(3) 0.0200(9) Uani 1 1 d .
C11 C 0.7169(4) 0.8730(4) -0.3806(3) 0.0207(9) Uani 1 1 d .
C12 C 0.6820(4) 0.9236(4) -0.3055(3) 0.0212(9) Uani 1 1 d .
C13 C 0.7741(4) 1.0136(3) -0.2234(3) 0.0186(9) Uani 1 1 d .
C14 C 0.5576(4) 0.8865(4) -0.3074(3) 0.0265(10) Uani 1 1 d .
H14A H 0.4942 0.8245 -0.3608 0.032 Uiso 1 1 calc R
C15 C 0.5290(4) 0.9393(4) -0.2331(3) 0.0271(10) Uani 1 1 d .
H15A H 0.4459 0.9156 -0.2345 0.033 Uiso 1 1 calc R
C16 C 0.6231(4) 1.0287(4) -0.1546(3) 0.0229(10) Uani 1 1 d .
C17 C 0.5987(4) 1.0902(4) -0.0711(3) 0.0231(10) Uani 1 1 d .
C18 C 0.4815(4) 1.0677(4) -0.0655(3) 0.0275(10) Uani 1 1 d .
H18A H 0.4115 1.0109 -0.1172 0.033 Uiso 1 1 calc R
C19 C 0.4681(4) 1.1288(4) 0.0159(3) 0.0291(11) Uani 1 1 d .
H19A H 0.3889 1.1155 0.0208 0.035 Uiso 1 1 calc R
C20 C 0.5716(5) 1.2095(4) 0.0901(3) 0.0339(12) Uani 1 1 d .
H20A H 0.5640 1.2513 0.1472 0.041 Uiso 1 1 calc R
C21 C 0.6855(5) 1.2294(4) 0.0814(3) 0.0304(11) Uani 1 1 d .
H21A H 0.7564 1.2852 0.1327 0.036 Uiso 1 1 calc R
C22 C 0.6253(4) 0.7735(4) -0.4657(3) 0.0235(10) Uani 1 1 d .
C23 C 0.5360(4) 0.7777(4) -0.5250(3) 0.0296(11) Uani 1 1 d .
H23A H 0.5325 0.8448 -0.5100 0.035 Uiso 1 1 calc R
C24 C 0.4536(5) 0.6849(4) -0.6046(4) 0.0363(12) Uani 1 1 d .
H24A H 0.3945 0.6891 -0.6449 0.044 Uiso 1 1 calc R
C25 C 0.4551(5) 0.5864(4) -0.6269(4) 0.0406(13) Uani 1 1 d .
H25A H 0.3975 0.5227 -0.6820 0.049 Uiso 1 1 calc R
C26 C 0.5424(5) 0.5811(4) -0.5675(4) 0.0372(12) Uani 1 1 d .
H26A H 0.5436 0.5131 -0.5817 0.045 Uiso 1 1 calc R
C27 C 0.6271(4) 0.6745(4) -0.4881(3) 0.0289(10) Uani 1 1 d .
H27A H 0.6870 0.6704 -0.4486 0.035 Uiso 1 1 calc R
C28 C 1.4084(5) 1.3571(4) 0.0263(4) 0.0304(11) Uani 1 1 d .
C29 C 1.4992(5) 1.4500(5) 0.1109(4) 0.0432(13) Uani 1 1 d .
H29A H 1.5813 1.4670 0.1053 0.065 Uiso 1 1 calc R
H29B H 1.4910 1.4318 0.1645 0.065 Uiso 1 1 calc R
H29C H 1.4869 1.5144 0.1205 0.065 Uiso 1 1 calc R
C30 C 1.0332(4) 1.3895(4) 0.1603(4) 0.0300(11) Uani 1 1 d .
C31 C 1.1208(5) 1.4734(5) 0.2509(4) 0.0498(15) Uani 1 1 d .
H31A H 1.0776 1.4996 0.2922 0.075 Uiso 1 1 calc R
H31B H 1.1812 1.5354 0.2429 0.075 Uiso 1 1 calc R
H31C H 1.1626 1.4418 0.2788 0.075 Uiso 1 1 calc R
Cl1 Cl 0.86471(11) 1.18938(10) 0.25662(9) 0.0351(3) Uani 1 1 d .
O5 O 0.7566(4) 1.1346(5) 0.2761(4) 0.0808(16) Uani 1 1 d .
O6 O 0.9627(4) 1.1894(5) 0.3091(4) 0.0828(16) Uani 1 1 d .
O7 O 0.8878(4) 1.2986(3) 0.2730(3) 0.0443(9) Uani 1 1 d .
O8 O 0.8430(7) 1.1288(4) 0.1567(3) 0.094(2) Uani 1 1 d .
Cl2 Cl 0.26141(11) 0.56315(10) 0.05826(9) 0.0341(3) Uani 1 1 d .
O9 O 0.1335(4) 0.5228(4) 0.0325(4) 0.0873(19) Uani 1 1 d .
O10 O 0.2902(4) 0.4855(4) 0.0004(4) 0.0818(16) Uani 1 1 d .
O11 O 0.3212(4) 0.6630(4) 0.0504(4) 0.0851(17) Uani 1 1 d .
O12 O 0.3152(6) 0.5859(5) 0.1541(4) 0.102(2) Uani 1 1 d .
Cl3 Cl 0.74425(11) 0.77070(10) -0.17526(8) 0.0286(3) Uani 1 1 d .
O13 O 0.6150(4) 0.7035(4) -0.2140(4) 0.0803(15) Uani 1 1 d .
O14 O 0.7970(5) 0.7845(5) -0.2449(3) 0.0764(17) Uani 1 1 d .
O15 O 0.7662(4) 0.8753(3) -0.1085(3) 0.0545(11) Uani 1 1 d .
O16 O 0.7929(3) 0.7209(3) -0.1287(3) 0.0403(9) Uani 1 1 d .
Cl4 Cl 0.76855(10) 1.17831(10) 0.63005(8) 0.0282(3) Uani 1 1 d .
O17 O 0.6515(4) 1.0929(4) 0.5687(3) 0.0700(14) Uani 1 1 d .
O18 O 0.7602(4) 1.2152(6) 0.7221(3) 0.091(2) Uani 1 1 d .
O19 O 0.8049(5) 1.2667(5) 0.6043(5) 0.096(2) Uani 1 1 d .
O20 O 0.8571(3) 1.1399(3) 0.6247(3) 0.0438(9) Uani 1 1 d .
C32 C 1.2071(7) 1.5922(6) 0.5535(5) 0.0649(19) Uani 1 1 d .
H32A H 1.1531 1.6152 0.5849 0.078 Uiso 1 1 calc R
H32B H 1.2350 1.6353 0.5168 0.078 Uiso 1 1 calc R
Cl5 Cl 1.33511(15) 1.62067(13) 0.63863(12) 0.0612(4) Uani 1 1 d .
Cl6 Cl 1.12439(18) 1.45054(17) 0.47751(12) 0.0773(5) Uani 1 1 d .
C33 C 0.8689(6) 0.6390(6) 0.3171(5) 0.0686(19) Uani 1 1 d .
H33A H 0.8584 0.6122 0.3665 0.082 Uiso 1 1 calc R
H33B H 0.9531 0.7014 0.3393 0.082 Uiso 1 1 calc R
Cl7 Cl 0.8523(2) 0.53262(17) 0.21523(14) 0.0807(6) Uani 1 1 d .
Cl8 Cl 0.76431(16) 0.68616(14) 0.30094(11) 0.0600(4) Uani 1 1 d .

loop_
_atom_site_aniso_label
_atom_site_aniso_U_11
_atom_site_aniso_U_22
_atom_site_aniso_U_33
_atom_site_aniso_U_23
_atom_site_aniso_U_13
_atom_site_aniso_U_12
Cu1 0.0167(3) 0.0236(3) 0.0218(3) 0.0032(2) 0.0038(2) 0.0079(2)
Cu2 0.0173(3) 0.0238(3) 0.0210(3) 0.0022(2) 0.0038(2) 0.0084(3)
O1 0.0217(19) 0.027(2) 0.062(3) -0.0055(18) 0.0054(19) 0.0097(18)
O2 0.042(2) 0.031(2) 0.0283(19) 0.0147(17) 0.0121(17) 0.0186(18)
O3 0.0255(17) 0.0221(17) 0.0253(18) 0.0091(15) 0.0074(14) 0.0119(15)
O4 0.033(2) 0.045(2) 0.0190(18) 0.0065(16) 0.0054(15) 0.0253(18)
N1 0.0155(18) 0.027(2) 0.022(2) 0.0086(17) 0.0076(16) 0.0098(17)
N2 0.0173(18) 0.023(2) 0.0204(19) 0.0090(16) 0.0050(16) 0.0087(17)
N3 0.0169(19) 0.022(2) 0.0205(19) 0.0060(16) 0.0075(16) 0.0078(17)
N4 0.0168(19) 0.0196(19) 0.0186(19) 0.0055(16) 0.0044(15) 0.0055(16)
N5 0.024(2) 0.030(2) 0.024(2) 0.0095(18) 0.0100(17) 0.0163(19)
N6 0.026(2) 0.035(2) 0.028(2) 0.006(2) 0.007(2) 0.017(2)
N7 0.027(2) 0.028(2) 0.026(2) 0.008(2) 0.007(2) 0.009(2)
C1 0.021(2) 0.031(3) 0.027(3) 0.011(2) 0.008(2) 0.010(2)
C2 0.020(2) 0.037(3) 0.036(3) 0.020(2) 0.011(2) 0.011(2)
C3 0.028(3) 0.045(3) 0.034(3) 0.018(2) 0.017(2) 0.018(3)
C4 0.026(3) 0.037(3) 0.026(3) 0.010(2) 0.012(2) 0.015(2)
C5 0.022(2) 0.028(3) 0.027(3) 0.015(2) 0.011(2) 0.014(2)
C6 0.023(2) 0.022(2) 0.021(2) 0.0092(19) 0.0103(19) 0.011(2)
C7 0.032(3) 0.030(3) 0.025(2) 0.014(2) 0.014(2) 0.016(2)
C8 0.026(2) 0.025(2) 0.014(2) 0.0049(19) 0.0036(19) 0.008(2)
C9 0.025(2) 0.018(2) 0.017(2) 0.0065(18) 0.0050(19) 0.009(2)
C10 0.016(2) 0.017(2) 0.021(2) 0.0056(18) 0.0013(18) 0.0049(19)
C11 0.020(2) 0.019(2) 0.018(2) 0.0082(19) -0.0001(18) 0.0062(19)
C12 0.019(2) 0.019(2) 0.023(2) 0.0079(19) 0.0039(19) 0.008(2)
C13 0.018(2) 0.018(2) 0.019(2) 0.0070(18) 0.0069(18) 0.0089(19)
C14 0.015(2) 0.024(2) 0.028(3) 0.007(2) 0.004(2) 0.003(2)
C15 0.014(2) 0.027(3) 0.032(3) 0.010(2) 0.005(2) 0.004(2)
C16 0.018(2) 0.024(2) 0.028(3) 0.013(2) 0.008(2) 0.010(2)
C17 0.026(2) 0.027(3) 0.023(2) 0.015(2) 0.009(2) 0.015(2)
C18 0.020(2) 0.032(3) 0.037(3) 0.017(2) 0.011(2) 0.016(2)
C19 0.027(3) 0.039(3) 0.035(3) 0.020(2) 0.019(2) 0.022(2)
C20 0.035(3) 0.045(3) 0.030(3) 0.012(2) 0.017(2) 0.028(3)
C21 0.033(3) 0.035(3) 0.025(3) 0.008(2) 0.010(2) 0.021(2)
C22 0.020(2) 0.024(2) 0.022(2) 0.010(2) 0.0091(19) 0.006(2)
C23 0.028(3) 0.025(3) 0.032(3) 0.009(2) 0.006(2) 0.013(2)
C24 0.028(3) 0.037(3) 0.031(3) 0.005(2) -0.004(2) 0.014(2)
C25 0.031(3) 0.030(3) 0.029(3) -0.004(2) -0.002(2) 0.004(2)
C26 0.035(3) 0.022(3) 0.038(3) 0.000(2) 0.008(2) 0.010(2)
C27 0.029(3) 0.025(3) 0.027(3) 0.009(2) 0.006(2) 0.010(2)
C28 0.026(3) 0.034(3) 0.035(3) 0.014(3) 0.013(2) 0.016(2)
C29 0.037(3) 0.041(3) 0.031(3) 0.003(3) 0.002(2) 0.012(3)
C30 0.025(3) 0.030(3) 0.030(3) 0.012(2) 0.010(2) 0.009(2)
C31 0.029(3) 0.048(4) 0.033(3) 0.000(3) -0.001(2) 0.001(3)
Cl1 0.0297(7) 0.0328(7) 0.0465(8) 0.0216(6) 0.0119(6) 0.0144(6)
O5 0.037(3) 0.091(4) 0.136(5) 0.079(4) 0.035(3) 0.022(3)
O6 0.042(3) 0.086(4) 0.130(5) 0.064(4) 0.007(3) 0.030(3)
O7 0.062(3) 0.030(2) 0.035(2) 0.0115(17) 0.0122(19) 0.020(2)
O8 0.185(7) 0.062(3) 0.054(3) 0.019(3) 0.043(4) 0.080(4)
Cl2 0.0346(7) 0.0224(6) 0.0449(8) 0.0133(6) 0.0168(6) 0.0129(6)
O9 0.029(2) 0.035(2) 0.150(5) -0.002(3) 0.028(3) 0.006(2)
O10 0.059(3) 0.056(3) 0.091(4) -0.009(3) 0.001(3) 0.032(3)
O11 0.051(3) 0.057(3) 0.120(5) 0.059(3) -0.015(3) -0.004(2)
O12 0.111(5) 0.099(5) 0.046(3) 0.026(3) 0.020(3) 0.011(4)
Cl3 0.0309(6) 0.0344(7) 0.0241(6) 0.0120(5) 0.0087(5) 0.0192(6)
O13 0.048(3) 0.068(3) 0.104(4) 0.035(3) -0.005(3) 0.019(3)
O14 0.121(4) 0.129(5) 0.071(3) 0.074(3) 0.073(3) 0.103(4)
O15 0.088(3) 0.049(3) 0.037(2) 0.018(2) 0.017(2) 0.043(3)
O16 0.044(2) 0.043(2) 0.044(2) 0.0244(19) 0.0105(18) 0.026(2)
Cl4 0.0242(6) 0.0332(7) 0.0236(6) 0.0064(5) 0.0064(5) 0.0155(5)
O17 0.026(2) 0.073(3) 0.054(3) -0.016(2) 0.002(2) 0.010(2)
O18 0.054(3) 0.186(6) 0.020(2) 0.014(3) 0.008(2) 0.072(4)
O19 0.088(4) 0.083(4) 0.183(6) 0.094(4) 0.071(4) 0.061(4)
O20 0.037(2) 0.049(2) 0.059(3) 0.026(2) 0.0189(19) 0.030(2)
C32 0.064(4) 0.059(4) 0.054(4) 0.010(3) 0.001(3) 0.030(4)
Cl5 0.0519(9) 0.0453(9) 0.0620(10) 0.0114(8) 0.0007(8) 0.0157(8)
Cl6 0.0722(12) 0.0683(12) 0.0463(10) 0.0055(9) -0.0001(9) 0.0143(10)
C33 0.047(4) 0.062(5) 0.056(4) 0.010(4) -0.004(3) 0.008(4)
Cl7 0.0838(14) 0.0668(12) 0.0777(13) 0.0095(10) 0.0071(11) 0.0462(11)
Cl8 0.0691(11) 0.0608(10) 0.0437(9) 0.0117(8) 0.0150(8) 0.0347(9)

loop_
_atom_type_symbol
_atom_type_description
_atom_type_scat_dispersion_real
_atom_type_scat_dispersion_imag
_atom_type_scat_source
C C 0.0033 0.0016 'International Tables Vol C Tables 4.2.6.8 and 6.1.1.4'
H H 0.0000 0.0000 'International Tables Vol C Tables 4.2.6.8 and 6.1.1.4'
N N 0.0061 0.0033 'International Tables Vol C Tables 4.2.6.8 and 6.1.1.4'
O O 0.0106 0.0060 'International Tables Vol C Tables 4.2.6.8 and 6.1.1.4'
Cl Cl 0.1484 0.1585 'International Tables Vol C Tables 4.2.6.8 and 6.1.1.4'
Cu Cu 0.3201 1.2651 'International Tables Vol C Tables 4.2.6.8 and 6.1.1.4'

loop_
_geom_angle_atom_site_label_1
_geom_angle_atom_site_label_2
_geom_angle_atom_site_label_3
_geom_angle
O1 Cu1 N1 146.05(17)
O1 Cu1 N6 85.65(15)
N1 Cu1 N6 93.45(15)
O1 Cu1 N2 98.79(15)
N1 Cu1 N2 81.64(14)
N6 Cu1 N2 175.05(14)
O1 Cu1 O2 103.97(16)
N1 Cu1 O2 109.98(14)
N6 Cu1 O2 91.80(16)
N2 Cu1 O2 89.27(14)
O1 Cu1 Cu2 38.45(13)
N1 Cu1 Cu2 165.79(11)
N6 Cu1 Cu2 100.68(10)
N2 Cu1 Cu2 84.21(9)
O2 Cu1 Cu2 68.39(9)
N7 Cu2 O4 88.26(15)
N7 Cu2 N5 96.42(15)
O4 Cu2 N5 134.55(15)
N7 Cu2 N4 175.41(15)
O4 Cu2 N4 95.92(14)
N5 Cu2 N4 82.01(15)
N7 Cu2 O3 88.76(14)
O4 Cu2 O3 109.98(13)
N5 Cu2 O3 115.29(13)
N4 Cu2 O3 88.03(13)
N7 Cu2 Cu1 95.49(11)
O4 Cu2 Cu1 45.99(10)
N5 Cu2 Cu1 168.08(11)
N4 Cu2 Cu1 86.10(10)
O3 Cu2 Cu1 64.82(8)
C5 N1 C1 119.0(4)
C5 N1 Cu1 114.5(3)
C1 N1 Cu1 126.4(3)
C6 N2 C10 119.1(4)
C6 N2 Cu1 113.4(3)
C10 N2 Cu1 127.4(3)
C10 N3 C13 116.2(4)
C16 N4 C13 119.0(4)
C16 N4 Cu2 114.3(3)
C13 N4 Cu2 126.7(3)
C17 N5 C21 119.4(4)
C17 N5 Cu2 113.8(3)
C21 N5 Cu2 126.8(3)
C28 N6 Cu1 168.2(4)
C30 N7 Cu2 169.6(4)
N1 C1 C2 122.2(4)
C1 C2 C3 119.3(4)
C2 C3 C4 118.5(4)
C5 C4 C3 119.0(5)
N1 C5 C4 121.9(4)
N1 C5 C6 115.1(3)
C4 C5 C6 123.0(4)
N2 C6 C7 122.9(4)
N2 C6 C5 115.2(4)
C7 C6 C5 121.8(4)
C8 C7 C6 119.3(4)
C7 C8 C9 120.6(4)
C11 C9 C8 122.8(4)
C11 C9 C10 119.6(4)
C8 C9 C10 117.5(4)
N3 C10 N2 116.3(4)
N3 C10 C9 123.5(4)
N2 C10 C9 120.2(4)
C9 C11 C12 116.9(4)
C9 C11 C22 121.5(4)
C12 C11 C22 121.5(4)
C11 C12 C13 119.0(4)
C11 C12 C14 122.7(4)
C13 C12 C14 118.3(4)
N3 C13 N4 115.3(4)
N3 C13 C12 124.6(4)
N4 C13 C12 120.0(4)
C15 C14 C12 120.2(4)
C14 C15 C16 119.1(4)
N4 C16 C15 123.2(4)
N4 C16 C17 114.7(4)
C15 C16 C17 122.0(4)
N5 C17 C18 121.3(4)
N5 C17 C16 115.1(4)
C18 C17 C16 123.6(4)
C19 C18 C17 119.3(5)
C20 C19 C18 118.9(4)
C21 C20 C19 119.9(4)
N5 C21 C20 121.3(5)
C27 C22 C23 118.8(4)
C27 C22 C11 120.1(4)
C23 C22 C11 121.1(4)
C24 C23 C22 120.1(4)
C25 C24 C23 121.1(5)
C24 C25 C26 119.1(5)
C27 C26 C25 120.2(5)
C22 C27 C26 120.6(4)
N6 C28 C29 178.7(6)
N7 C30 C31 178.2(6)
O6 Cl1 O5 110.5(3)
O6 Cl1 O7 111.9(3)
O5 Cl1 O7 110.0(3)
O6 Cl1 O8 109.9(4)
O5 Cl1 O8 106.7(4)
O7 Cl1 O8 107.6(2)
O11 Cl2 O10 109.0(4)
O11 Cl2 O9 110.6(3)
O10 Cl2 O9 110.3(3)
O11 Cl2 O12 106.2(3)
O10 Cl2 O12 106.6(4)
O9 Cl2 O12 113.8(4)
O14 Cl3 O13 110.5(4)
O14 Cl3 O15 109.7(3)
O13 Cl3 O15 106.7(3)
O14 Cl3 O16 111.1(2)
O13 Cl3 O16 109.0(3)
O15 Cl3 O16 109.6(2)
O19 Cl4 O17 109.2(4)
O19 Cl4 O18 109.1(4)
O17 Cl4 O18 108.3(3)
O19 Cl4 O20 108.5(3)
O17 Cl4 O20 110.6(3)
O18 Cl4 O20 111.0(3)
Cl6 C32 Cl5 110.8(4)
Cl8 C33 Cl7 113.0(4)

loop_
_geom_bond_atom_site_label_1
_geom_bond_atom_site_label_2
_geom_bond_distance
Cu1 O1 1.948(3)
Cu1 N1 1.985(3)
Cu1 N6 2.005(4)
Cu1 N2 2.021(4)
Cu1 O2 2.197(3)
Cu1 Cu2 4.9612(7)
Cu2 N7 1.963(4)
Cu2 O4 1.988(3)
Cu2 N5 1.990(4)
Cu2 N4 1.989(4)
Cu2 O3 2.211(3)
N1 C5 1.335(6)
N1 C1 1.339(6)
N2 C6 1.330(5)
N2 C10 1.387(5)
N3 C10 1.338(5)
N3 C13 1.342(5)
N4 C16 1.336(5)
N4 C13 1.393(5)
N5 C17 1.343(6)
N5 C21 1.357(6)
N6 C28 1.142(6)
N7 C30 1.127(6)
C1 C2 1.374(6)
C2 C3 1.377(7)
C3 C4 1.392(7)
C4 C5 1.380(6)
C5 C6 1.486(6)
C6 C7 1.413(6)
C7 C8 1.334(6)
C8 C9 1.430(6)
C9 C11 1.392(6)
C9 C10 1.430(6)
C11 C12 1.403(6)
C11 C22 1.482(6)
C12 C13 1.415(6)
C12 C14 1.421(6)
C14 C15 1.358(6)
C15 C16 1.392(6)
C16 C17 1.482(6)
C17 C18 1.391(6)
C18 C19 1.381(6)
C19 C20 1.379(7)
C20 C21 1.374(7)
C22 C27 1.381(6)
C22 C23 1.404(6)
C23 C24 1.375(7)
C24 C25 1.372(7)
C25 C26 1.397(7)
C26 C27 1.384(7)
C28 C29 1.443(7)
C30 C31 1.451(7)
Cl1 O6 1.393(4)
Cl1 O5 1.404(4)
Cl1 O7 1.425(4)
Cl1 O8 1.461(5)
Cl2 O11 1.404(5)
Cl2 O10 1.407(4)
Cl2 O9 1.411(4)
Cl2 O12 1.451(6)
Cl3 O14 1.392(4)
Cl3 O13 1.421(5)
Cl3 O15 1.428(4)
Cl3 O16 1.435(3)
Cl4 O19 1.407(5)
Cl4 O17 1.413(4)
Cl4 O18 1.415(4)
Cl4 O20 1.433(3)
C32 Cl6 1.758(7)
C32 Cl5 1.763(7)
C33 Cl8 1.740(7)
C33 Cl7 1.746(7)

loop_
_geom_hbond_atom_site_label_D
_geom_hbond_atom_site_label_H
_geom_hbond_atom_site_label_A
_geom_hbond_distance_DH
_geom_hbond_distance_HA
_geom_hbond_distance_DA
_geom_hbond_angle_DHA
O1 H2 N3 0.84(2) 2.44(6) 2.938(5) 119(5)
O4 H8 N3 0.84(2) 2.32(5) 2.944(5) 131(5)

loop_
_geom_torsion_atom_site_label_1
_geom_torsion_atom_site_label_2
_geom_torsion_atom_site_label_3
_geom_torsion_atom_site_label_4
_geom_torsion
O1 Cu1 Cu2 N7 -59.2(2)
N1 Cu1 Cu2 N7 -176.6(5)
N6 Cu1 Cu2 N7 9.60(17)
N2 Cu1 Cu2 N7 -171.20(15)
O2 Cu1 Cu2 N7 97.29(16)
O1 Cu1 Cu2 O4 -141.4(2)
N1 Cu1 Cu2 O4 101.2(5)
N6 Cu1 Cu2 O4 -72.61(19)
N2 Cu1 Cu2 O4 106.58(17)
O2 Cu1 Cu2 O4 15.07(17)
O1 Cu1 Cu2 N5 120.2(6)
N1 Cu1 Cu2 N5 2.8(7)
N6 Cu1 Cu2 N5 -171.0(5)
N2 Cu1 Cu2 N5 8.2(5)
O2 Cu1 Cu2 N5 -83.3(5)
O1 Cu1 Cu2 N4 116.5(2)
N1 Cu1 Cu2 N4 -0.9(5)
N6 Cu1 Cu2 N4 -174.71(16)
N2 Cu1 Cu2 N4 4.48(14)
O2 Cu1 Cu2 N4 -87.03(15)
O1 Cu1 Cu2 O3 26.8(2)
N1 Cu1 Cu2 O3 -90.6(4)
N6 Cu1 Cu2 O3 95.63(16)
N2 Cu1 Cu2 O3 -85.18(14)
O2 Cu1 Cu2 O3 -176.69(14)
O1 Cu1 N1 C5 -90.8(4)
N6 Cu1 N1 C5 -178.1(3)
N2 Cu1 N1 C5 2.5(3)
O2 Cu1 N1 C5 88.7(3)
Cu2 Cu1 N1 C5 8.0(7)
O1 Cu1 N1 C1 87.3(5)
N6 Cu1 N1 C1 0.0(4)
N2 Cu1 N1 C1 -179.3(4)
O2 Cu1 N1 C1 -93.2(4)
Cu2 Cu1 N1 C1 -173.9(3)
O1 Cu1 N2 C6 143.5(3)
N1 Cu1 N2 C6 -2.2(3)
N6 Cu1 N2 C6 -10(2)
O2 Cu1 N2 C6 -112.5(3)
Cu2 Cu1 N2 C6 179.2(3)
O1 Cu1 N2 C10 -40.2(4)
N1 Cu1 N2 C10 174.2(4)
N6 Cu1 N2 C10 166.3(17)
O2 Cu1 N2 C10 63.9(3)
Cu2 Cu1 N2 C10 -4.5(3)
N7 Cu2 N4 C16 -69.3(19)
O4 Cu2 N4 C16 135.2(3)
N5 Cu2 N4 C16 1.0(3)
O3 Cu2 N4 C16 -114.9(3)
Cu1 Cu2 N4 C16 -179.8(3)
N7 Cu2 N4 C13 108.4(18)
O4 Cu2 N4 C13 -47.1(4)
N5 Cu2 N4 C13 178.7(4)
O3 Cu2 N4 C13 62.8(3)
Cu1 Cu2 N4 C13 -2.1(3)
N7 Cu2 N5 C17 173.9(3)
O4 Cu2 N5 C17 -92.2(3)
N4 Cu2 N5 C17 -1.7(3)
O3 Cu2 N5 C17 82.3(3)
Cu1 Cu2 N5 C17 -5.5(8)
N7 Cu2 N5 C21 -6.0(4)
O4 Cu2 N5 C21 87.9(4)
N4 Cu2 N5 C21 178.4(4)
O3 Cu2 N5 C21 -97.6(4)
Cu1 Cu2 N5 C21 174.6(4)
O1 Cu1 N6 C28 9(2)
N1 Cu1 N6 C28 155(2)
N2 Cu1 N6 C28 163.0(18)
O2 Cu1 N6 C28 -95(2)
Cu2 Cu1 N6 C28 -26(2)
O4 Cu2 N7 C30 -13(2)
N5 Cu2 N7 C30 121(2)
N4 Cu2 N7 C30 -169.0(19)
O3 Cu2 N7 C30 -123(2)
Cu1 Cu2 N7 C30 -59(2)
C5 N1 C1 C2 -2.4(7)
Cu1 N1 C1 C2 179.5(3)
N1 C1 C2 C3 1.5(7)
C1 C2 C3 C4 1.0(7)
C2 C3 C4 C5 -2.3(7)
C1 N1 C5 C4 1.0(6)
Cu1 N1 C5 C4 179.3(4)
C1 N1 C5 C6 179.2(4)
Cu1 N1 C5 C6 -2.5(5)
C3 C4 C5 N1 1.4(7)
C3 C4 C5 C6 -176.7(4)
C10 N2 C6 C7 4.2(6)
Cu1 N2 C6 C7 -179.2(3)
C10 N2 C6 C5 -175.2(4)
Cu1 N2 C6 C5 1.5(5)
N1 C5 C6 N2 0.6(6)
C4 C5 C6 N2 178.8(4)
N1 C5 C6 C7 -178.8(4)
C4 C5 C6 C7 -0.5(7)
N2 C6 C7 C8 -5.6(7)
C5 C6 C7 C8 173.7(4)
C6 C7 C8 C9 1.4(7)
C7 C8 C9 C11 -178.5(4)
C7 C8 C9 C10 3.7(6)
C13 N3 C10 N2 179.5(4)
C13 N3 C10 C9 -1.9(6)
C6 N2 C10 N3 180.0(4)
Cu1 N2 C10 N3 3.8(5)
C6 N2 C10 C9 1.3(6)
Cu1 N2 C10 C9 -174.9(3)
C11 C9 C10 N3 -1.6(6)
C8 C9 C10 N3 176.3(4)
C11 C9 C10 N2 177.0(4)
C8 C9 C10 N2 -5.1(6)
C8 C9 C11 C12 -173.7(4)
C10 C9 C11 C12 4.1(6)
C8 C9 C11 C22 7.5(6)
C10 C9 C11 C22 -174.6(4)
C9 C11 C12 C13 -3.2(6)
C22 C11 C12 C13 175.5(4)
C9 C11 C12 C14 178.5(4)
C22 C11 C12 C14 -2.7(6)
C10 N3 C13 N4 -178.5(4)
C10 N3 C13 C12 2.8(6)
C16 N4 C13 N3 178.9(4)
Cu2 N4 C13 N3 1.2(5)
C16 N4 C13 C12 -2.4(6)
Cu2 N4 C13 C12 179.9(3)
C11 C12 C13 N3 -0.3(6)
C14 C12 C13 N3 178.0(4)
C11 C12 C13 N4 -178.9(4)
C14 C12 C13 N4 -0.6(6)
C11 C12 C14 C15 -179.4(4)
C13 C12 C14 C15 2.4(6)
C12 C14 C15 C16 -1.2(7)
C13 N4 C16 C15 3.8(6)
Cu2 N4 C16 C15 -178.3(4)
C13 N4 C16 C17 -178.0(4)
Cu2 N4 C16 C17 -0.1(5)
C14 C15 C16 N4 -1.9(7)
C14 C15 C16 C17 180.0(4)
C21 N5 C17 C18 2.0(6)
Cu2 N5 C17 C18 -177.9(3)
C21 N5 C17 C16 -177.9(4)
Cu2 N5 C17 C16 2.2(5)
N4 C16 C17 N5 -1.4(6)
C15 C16 C17 N5 176.9(4)
N4 C16 C17 C18 178.7(4)
C15 C16 C17 C18 -3.1(7)
N5 C17 C18 C19 -0.7(6)
C16 C17 C18 C19 179.2(4)
C17 C18 C19 C20 -1.0(7)
C18 C19 C20 C21 1.4(7)
C17 N5 C21 C20 -1.6(7)
Cu2 N5 C21 C20 178.3(4)
C19 C20 C21 N5 -0.1(7)
C9 C11 C22 C27 63.1(6)
C12 C11 C22 C27 -115.6(5)
C9 C11 C22 C23 -116.7(5)
C12 C11 C22 C23 64.6(6)
C27 C22 C23 C24 -1.1(7)
C11 C22 C23 C24 178.6(4)
C22 C23 C24 C25 1.3(8)
C23 C24 C25 C26 -0.2(8)
C24 C25 C26 C27 -0.9(8)
C23 C22 C27 C26 0.0(7)
C11 C22 C27 C26 -179.8(4)
C25 C26 C27 C22 1.0(8)
Cu1 N6 C28 C29 -95(22)
Cu2 N7 C30 C31 -71(18)
